data_2243604
loop_
_publ_author_name
'Stapf, Manuel'
'Seichter, Wilhelm'
'Mazik, Monika'

_publ_section_title
;
 Crystal structures of monohydrate and methanol solvate compounds of
 {1-[(3,5-bis{[(4,6-dimethylpyridin-2-yl)amino]methyl}-2,4,6-triethylbenzyl)amino]cyclopentyl}methanol
;
_journal_coeditor_code IS5557
_journal_issue 10
_journal_name_full 'Acta Crystallographica Section E'
_journal_page_first 1679
_journal_page_last 1683
_journal_paper_doi 10.1107/S2056989020012554
_journal_volume 76
_journal_year 2020
_chemical_formula_iupac 'C35 H51 N5 O, H2 O'
_chemical_formula_moiety 'C35 H51 N5 O, H2 O'
_chemical_formula_sum 'C35 H53 N5 O2'
_chemical_formula_weight 575.82
_chemical_name_systematic
'{1-[(3,5-Bis{[(4,6-dimethylpyridin-2-yl)amino]methyl}-2,4,6-triethylbenzyl)amino]cyclopentyl}methanol monohydrate'
_space_group_crystal_system monoclinic
_space_group_IT_number 14
_space_group_name_Hall '-P 2ybc'
_space_group_name_H-M_alt 'P 1 21/c 1'
_atom_sites_solution_hydrogens mixed
_audit_creation_method SHELXL-2014-7
_cell_angle_alpha 90
_cell_angle_beta 107.0289(17)
_cell_angle_gamma 90
_cell_formula_units_Z 4
_cell_length_a 13.2239(7)
_cell_length_b 15.3576(8)
_cell_length_c 17.1061(8)
_cell_measurement_reflns_used 9674
_cell_measurement_temperature 100(2)
_cell_measurement_theta_max 28.17
_cell_measurement_theta_min 2.17
_cell_volume 3321.7(3)
_computing_cell_refinement
;
SAINT (Bruker, 2014)
;
_computing_data_collection
;
APEX2 (Bruker, 2014)
;
_computing_data_reduction
;
SAINT (Bruker, 2014)
;
_computing_molecular_graphics
;
ORTEP-3 for Windows (Farrugia, 2012)
;
_computing_publication_material
;
SHELXTL (Sheldrick, 2008)
;
_computing_structure_refinement
;
SHELXL2014 (Sheldrick, 2015)
;
_computing_structure_solution
;
SHELXS97 (Sheldrick, 2008)
;
_diffrn_ambient_temperature 100(2)
_diffrn_measured_fraction_theta_full 0.994
_diffrn_measured_fraction_theta_max 0.989
_diffrn_measurement_device_type 'Bruker X8 APEXII CCD'
_diffrn_measurement_method 'phi and omega scans'
_diffrn_radiation_type MoK\a
_diffrn_radiation_wavelength 0.71073
_diffrn_reflns_av_R_equivalents 0.0338
_diffrn_reflns_av_unetI/netI 0.0375
_diffrn_reflns_limit_h_max 17
_diffrn_reflns_limit_h_min -17
_diffrn_reflns_limit_k_max 17
_diffrn_reflns_limit_k_min -19
_diffrn_reflns_limit_l_max 21
_diffrn_reflns_limit_l_min -22
_diffrn_reflns_number 28794
_diffrn_reflns_theta_full 25.242
_diffrn_reflns_theta_max 27.400
_diffrn_reflns_theta_min 2.086
_exptl_absorpt_coefficient_mu 0.072
_exptl_absorpt_correction_type none
_exptl_crystal_colour colourless
_exptl_crystal_density_diffrn 1.151
_exptl_crystal_description irregular
_exptl_crystal_F_000 1256
_exptl_crystal_size_max 0.450
_exptl_crystal_size_mid 0.320
_exptl_crystal_size_min 0.100
_refine_diff_density_max 0.270
_refine_diff_density_min -0.200
_refine_ls_extinction_method none
_refine_ls_goodness_of_fit_ref 1.025
_refine_ls_hydrogen_treatment mixed
_refine_ls_matrix_type full
_refine_ls_number_parameters 410
_refine_ls_number_reflns 7467
_refine_ls_number_restraints 6
_refine_ls_restrained_S_all 1.025
_refine_ls_R_factor_all 0.0614
_refine_ls_R_factor_gt 0.0431
_refine_ls_shift/su_max 0.000
_refine_ls_shift/su_mean 0.000
_refine_ls_structure_factor_coef Fsqd
_refine_ls_weighting_details 'w=1/[\s^2^(Fo^2^)+(0.0551P)^2^+0.8757P] where P=(Fo^2^+2Fc^2^)/3'
_refine_ls_weighting_scheme calc
_refine_ls_wR_factor_gt 0.1045
_refine_ls_wR_factor_ref 0.1136
_reflns_number_gt 5791
_reflns_number_total 7467
_reflns_threshold_expression 'I > 2\s(I)'
_cod_data_source_file is5557sup1.cif
_cod_data_source_block 1a
_cod_original_sg_symbol_H-M 'P 21/c'
_cod_database_code 2243604
_shelx_space_group_comment
;
The symmetry employed for this shelxl refinement is uniquely defined
by the following loop, which should always be used as a source of
symmetry information in preference to the above space-group names.
They are only intended as comments.
;
_shelx_estimated_absorpt_t_min 0.968
_shelx_estimated_absorpt_t_max 0.993
_shelxl_version_number .0002014

loop_
_space_group_symop_operation_xyz
'x, y, z'
'-x, y+1/2, -z+1/2'
'-x, -y, -z'
'x, -y-1/2, z-1/2'

loop_
_atom_site_type_symbol
_atom_site_label
_atom_site_fract_x
_atom_site_fract_y
_atom_site_fract_z
_atom_site_U_iso_or_equiv
_atom_site_adp_type
_atom_site_calc_flag
_atom_site_occupancy
_atom_site_disorder_assembly
_atom_site_disorder_group
O O1 -0.21807(7) 0.54810(6) 0.00959(6) 0.0238(2) Uani d 1 . .
N N1 -0.11044(9) 0.24557(8) -0.12255(7) 0.0218(2) Uani d 1 . .
H H1 -0.0834(13) 0.2969(7) -0.1039(10) 0.036(5) Uiso d 1 . .
N N2 -0.23912(9) 0.33295(7) -0.20586(6) 0.0198(2) Uani d 1 . .
N N3 0.33881(9) 0.29584(8) 0.05481(7) 0.0223(3) Uani d 1 . .
H H3 0.3046(12) 0.3464(7) 0.0466(10) 0.036(5) Uiso d 1 . .
N N4 0.44662(8) 0.20100(7) 0.00817(7) 0.0201(2) Uani d 1 . .
N N5 -0.03784(8) 0.45806(7) 0.12196(6) 0.0176(2) Uani d 1 . .
H H5 -0.0752(11) 0.4402(10) 0.0720(6) 0.024(4) Uiso d 1 . .
C C1 -0.03521(10) 0.26699(8) 0.06516(7) 0.0163(3) Uani d 1 . .
C C2 -0.00019(10) 0.21235(8) 0.01228(7) 0.0161(3) Uani d 1 . .
C C3 0.10826(10) 0.20103(8) 0.02240(7) 0.0167(3) Uani d 1 . .
C C4 0.18206(10) 0.24315(8) 0.08766(7) 0.0169(3) Uani d 1 . .
C C5 0.14833(10) 0.30214(8) 0.13754(7) 0.0172(3) Uani d 1 . .
C C6 0.03906(10) 0.31377(8) 0.12622(7) 0.0166(3) Uani d 1 . .
C C7 -0.15304(10) 0.27362(9) 0.05636(8) 0.0197(3) Uani d 1 . .
H H7A -0.1936 0.2693 -0.0022 0.024 Uiso calc 1 . .
H H7B -0.1682 0.3311 0.0766 0.024 Uiso calc 1 . .
C C8 -0.18900(11) 0.20182(10) 0.10409(9) 0.0264(3) Uani d 1 . .
H H8A -0.1753 0.1448 0.0835 0.040 Uiso calc 1 . .
H H8B -0.2649 0.2080 0.0971 0.040 Uiso calc 1 . .
H H8C -0.1499 0.2066 0.1622 0.040 Uiso calc 1 . .
C C9 0.14599(11) 0.14569(9) -0.03707(8) 0.0223(3) Uani d 1 . .
H H9A 0.2149 0.1684 -0.0399 0.027 Uiso calc 1 . .
H H9B 0.0949 0.1512 -0.0922 0.027 Uiso calc 1 . .
C C10 0.15839(13) 0.04917(10) -0.01346(10) 0.0335(4) Uani d 1 . .
H H10A 0.2087 0.0431 0.0412 0.050 Uiso calc 1 . .
H H10B 0.1847 0.0173 -0.0532 0.050 Uiso calc 1 . .
H H10C 0.0897 0.0254 -0.0133 0.050 Uiso calc 1 . .
C C11 0.22863(10) 0.35482(9) 0.20189(8) 0.0215(3) Uani d 1 . .
H H11A 0.1992 0.4135 0.2052 0.026 Uiso calc 1 . .
H H11B 0.2932 0.3620 0.1845 0.026 Uiso calc 1 . .
C C12 0.25915(12) 0.31327(10) 0.28712(8) 0.0288(3) Uani d 1 . .
H H12A 0.1950 0.3008 0.3028 0.043 Uiso calc 1 . .
H H12B 0.3042 0.3535 0.3268 0.043 Uiso calc 1 . .
H H12C 0.2977 0.2590 0.2863 0.043 Uiso calc 1 . .
C C13 -0.08201(10) 0.17532(9) -0.06179(8) 0.0190(3) Uani d 1 . .
H H13A -0.0524 0.1251 -0.0840 0.023 Uiso calc 1 . .
H H13B -0.1451 0.1556 -0.0468 0.023 Uiso calc 1 . .
C C14 -0.21009(10) 0.25244(9) -0.17714(7) 0.0181(3) Uani d 1 . .
C C15 -0.27565(10) 0.17971(9) -0.20134(8) 0.0206(3) Uani d 1 . .
H H15 -0.2528 0.1238 -0.1796 0.025 Uiso calc 1 . .
C C16 -0.37413(11) 0.19050(9) -0.25737(9) 0.0246(3) Uani d 1 . .
C C17 -0.40303(11) 0.27384(9) -0.28877(8) 0.0237(3) Uani d 1 . .
H H17 -0.4696 0.2832 -0.3282 0.028 Uiso calc 1 . .
C C18 -0.33386(10) 0.34256(9) -0.26202(8) 0.0205(3) Uani d 1 . .
C C19 -0.44869(13) 0.11508(11) -0.28255(12) 0.0432(4) Uani d 1 . .
H H19A -0.4083 0.0607 -0.2750 0.065 Uiso calc 1 . .
H H19B -0.4893 0.1213 -0.3402 0.065 Uiso calc 1 . .
H H19C -0.4972 0.1140 -0.2489 0.065 Uiso calc 1 . .
C C20 -0.36075(12) 0.43342(10) -0.29491(9) 0.0282(3) Uani d 1 . .
H H20A -0.3585 0.4732 -0.2497 0.042 Uiso calc 1 . .
H H20B -0.4319 0.4338 -0.3338 0.042 Uiso calc 1 . .
H H20C -0.3094 0.4523 -0.3227 0.042 Uiso calc 1 . .
C C21 0.29964(10) 0.22967(9) 0.09957(8) 0.0201(3) Uani d 1 . .
H H21A 0.3387 0.2332 0.1585 0.024 Uiso calc 1 . .
H H21B 0.3115 0.1711 0.0797 0.024 Uiso calc 1 . .
C C22 0.40895(10) 0.28164(9) 0.01095(8) 0.0191(3) Uani d 1 . .
C C23 0.44048(11) 0.35362(9) -0.02740(8) 0.0227(3) Uani d 1 . .
H H23 0.4112 0.4096 -0.0245 0.027 Uiso calc 1 . .
C C24 0.51400(11) 0.34216(9) -0.06903(9) 0.0249(3) Uani d 1 . .
C C25 0.55286(11) 0.25789(9) -0.07272(9) 0.0241(3) Uani d 1 . .
H H25 0.6034 0.2474 -0.1013 0.029 Uiso calc 1 . .
C C26 0.51739(10) 0.19036(9) -0.03474(8) 0.0217(3) Uani d 1 . .
C C27 0.55221(14) 0.41751(11) -0.10917(11) 0.0386(4) Uani d 1 . .
H H27A 0.5240 0.4122 -0.1687 0.058 Uiso calc 1 . .
H H27B 0.6297 0.4171 -0.0935 0.058 Uiso calc 1 . .
H H27C 0.5278 0.4723 -0.0914 0.058 Uiso calc 1 . .
C C28 0.55646(13) 0.09887(10) -0.03838(10) 0.0306(3) Uani d 1 . .
H H28A 0.5931 0.0787 0.0170 0.046 Uiso calc 1 . .
H H28B 0.6054 0.0978 -0.0717 0.046 Uiso calc 1 . .
H H28C 0.4963 0.0605 -0.0629 0.046 Uiso calc 1 . .
C C29 -0.00203(10) 0.38089(8) 0.17448(8) 0.0190(3) Uani d 1 . .
H H29A -0.0616 0.3563 0.1914 0.023 Uiso calc 1 . .
H H29B 0.0547 0.3976 0.2243 0.023 Uiso calc 1 . .
C C30 -0.10008(10) 0.52576(8) 0.14971(8) 0.0192(3) Uani d 1 . .
C C31 -0.02821(11) 0.57698(9) 0.22365(8) 0.0239(3) Uani d 1 . .
H H31A 0.0443 0.5526 0.2400 0.029 Uiso calc 1 . .
H H31B -0.0245 0.6391 0.2094 0.029 Uiso calc 1 . .
C C32 -0.07871(14) 0.56730(11) 0.29311(9) 0.0360(4) Uani d 1 . .
H H32A -0.0488 0.5167 0.3281 0.043 Uiso calc 1 . .
H H32B -0.0677 0.6204 0.3274 0.043 Uiso calc 1 . .
C C33 -0.19561(13) 0.55366(10) 0.24928(10) 0.0341(4) Uani d 1 . .
H H33A -0.2308 0.6094 0.2284 0.041 Uiso calc 1 . .
H H33B -0.2323 0.5265 0.2859 0.041 Uiso calc 1 . .
C C34 -0.19394(11) 0.49275(9) 0.17924(8) 0.0230(3) Uani d 1 . .
H H34A -0.2613 0.4962 0.1346 0.028 Uiso calc 1 . .
H H34B -0.1823 0.4317 0.1985 0.028 Uiso calc 1 . .
C C35 -0.14183(11) 0.58756(9) 0.07718(8) 0.0218(3) Uani d 1 . .
H H35A -0.1743 0.6388 0.0954 0.026 Uiso calc 1 . .
H H35B -0.0816 0.6084 0.0589 0.026 Uiso calc 1 . .
O O1W 0.12410(8) 0.54814(6) 0.08143(6) 0.0228(2) Uani d 1 . .
H H1A -0.1888(14) 0.5189(11) -0.0219(10) 0.053(6) Uiso d 1 . .
H H1W 0.1623(13) 0.5760(11) 0.1234(8) 0.049(6) Uiso d 1 . .
H H2W 0.0765(13) 0.5196(12) 0.0970(12) 0.056(6) Uiso d 1 . .

loop_
_atom_site_aniso_label
_atom_site_aniso_U_11
_atom_site_aniso_U_22
_atom_site_aniso_U_33
_atom_site_aniso_U_12
_atom_site_aniso_U_13
_atom_site_aniso_U_23
O1 0.0248(5) 0.0247(5) 0.0211(5) 0.0028(4) 0.0057(4) -0.0022(4)
N1 0.0216(6) 0.0227(6) 0.0174(5) -0.0049(5) 0.0001(5) 0.0022(5)
N2 0.0228(6) 0.0218(6) 0.0145(5) -0.0014(4) 0.0050(4) -0.0001(5)
N3 0.0219(6) 0.0215(6) 0.0262(6) 0.0011(5) 0.0114(5) 0.0022(5)
N4 0.0202(5) 0.0211(6) 0.0181(5) -0.0012(4) 0.0044(4) 0.0001(5)
N5 0.0225(5) 0.0153(5) 0.0154(5) 0.0005(4) 0.0063(4) -0.0017(4)
C1 0.0194(6) 0.0137(6) 0.0158(6) 0.0003(5) 0.0052(5) 0.0049(5)
C2 0.0203(6) 0.0123(6) 0.0143(6) -0.0016(5) 0.0031(5) 0.0026(5)
C3 0.0225(6) 0.0141(6) 0.0145(6) 0.0010(5) 0.0069(5) 0.0029(5)
C4 0.0181(6) 0.0172(6) 0.0150(6) 0.0002(5) 0.0045(5) 0.0045(5)
C5 0.0207(6) 0.0165(6) 0.0135(6) -0.0013(5) 0.0036(5) 0.0025(5)
C6 0.0213(6) 0.0145(6) 0.0145(6) 0.0000(5) 0.0060(5) 0.0016(5)
C7 0.0196(6) 0.0179(6) 0.0214(7) 0.0000(5) 0.0058(5) -0.0004(5)
C8 0.0254(7) 0.0261(8) 0.0303(8) -0.0017(6) 0.0121(6) 0.0027(6)
C9 0.0238(7) 0.0241(7) 0.0199(7) 0.0007(5) 0.0079(5) -0.0034(6)
C10 0.0371(8) 0.0227(8) 0.0425(9) 0.0041(6) 0.0144(7) -0.0069(7)
C11 0.0207(6) 0.0236(7) 0.0189(6) -0.0018(5) 0.0037(5) -0.0033(6)
C12 0.0301(7) 0.0345(8) 0.0177(7) -0.0014(6) 0.0004(6) -0.0021(6)
C13 0.0215(6) 0.0177(6) 0.0160(6) -0.0013(5) 0.0029(5) -0.0004(5)
C14 0.0196(6) 0.0229(7) 0.0126(6) 0.0000(5) 0.0059(5) -0.0015(5)
C15 0.0232(7) 0.0178(7) 0.0198(6) 0.0012(5) 0.0045(5) -0.0040(5)
C16 0.0238(7) 0.0239(7) 0.0235(7) -0.0014(6) 0.0028(6) -0.0058(6)
C17 0.0199(6) 0.0283(8) 0.0197(7) 0.0018(5) 0.0009(5) -0.0020(6)
C18 0.0229(6) 0.0239(7) 0.0153(6) 0.0018(5) 0.0068(5) -0.0001(5)
C19 0.0332(8) 0.0283(9) 0.0527(10) -0.0068(7) -0.0115(8) -0.0018(8)
C20 0.0313(8) 0.0271(8) 0.0244(7) 0.0014(6) 0.0052(6) 0.0053(6)
C21 0.0192(6) 0.0227(7) 0.0180(6) 0.0015(5) 0.0048(5) 0.0018(5)
C22 0.0169(6) 0.0230(7) 0.0160(6) -0.0008(5) 0.0024(5) -0.0014(5)
C23 0.0255(7) 0.0195(7) 0.0238(7) 0.0014(5) 0.0084(6) 0.0003(6)
C24 0.0278(7) 0.0245(7) 0.0241(7) -0.0009(6) 0.0101(6) 0.0014(6)
C25 0.0244(7) 0.0266(7) 0.0239(7) 0.0020(6) 0.0113(6) -0.0018(6)
C26 0.0232(7) 0.0229(7) 0.0183(6) 0.0009(5) 0.0048(5) -0.0025(6)
C27 0.0504(10) 0.0276(8) 0.0482(10) 0.0014(7) 0.0308(9) 0.0057(7)
C28 0.0370(8) 0.0240(8) 0.0341(8) 0.0038(6) 0.0158(7) 0.0005(6)
C29 0.0222(6) 0.0186(7) 0.0161(6) 0.0013(5) 0.0056(5) 0.0007(5)
C30 0.0229(6) 0.0160(6) 0.0200(6) 0.0002(5) 0.0081(5) -0.0019(5)
C31 0.0301(7) 0.0187(7) 0.0226(7) -0.0014(5) 0.0073(6) -0.0044(6)
C32 0.0512(10) 0.0353(9) 0.0255(8) -0.0077(8) 0.0172(7) -0.0105(7)
C33 0.0475(9) 0.0234(8) 0.0418(9) -0.0019(7) 0.0294(8) -0.0045(7)
C34 0.0253(7) 0.0215(7) 0.0252(7) -0.0002(5) 0.0119(6) -0.0005(6)
C35 0.0258(7) 0.0175(7) 0.0227(7) 0.0005(5) 0.0080(6) -0.0011(5)
O1W 0.0275(5) 0.0216(5) 0.0202(5) -0.0052(4) 0.0084(4) -0.0029(4)

loop_
_atom_type_symbol
_atom_type_description
_atom_type_scat_dispersion_real
_atom_type_scat_dispersion_imag
_atom_type_scat_source
C C 0.0033 0.0016 'International Tables Vol C Tables 4.2.6.8 and 6.1.1.4'
H H 0.0000 0.0000 'International Tables Vol C Tables 4.2.6.8 and 6.1.1.4'
N N 0.0061 0.0033 'International Tables Vol C Tables 4.2.6.8 and 6.1.1.4'
O O 0.0106 0.0060 'International Tables Vol C Tables 4.2.6.8 and 6.1.1.4'

loop_
_geom_angle_atom_site_label_1
_geom_angle_atom_site_label_2
_geom_angle_atom_site_label_3
_geom_angle_site_symmetry_1
_geom_angle_site_symmetry_3
_geom_angle
_geom_angle_publ_flag
C35 O1 H1A . . 112.5(13) ?
C14 N1 C13 . . 122.12(11) ?
C14 N1 H1 . . 112.4(11) ?
C13 N1 H1 . . 114.0(11) ?
C14 N2 C18 . . 117.94(11) ?
C22 N3 C21 . . 125.38(12) ?
C22 N3 H3 . . 116.6(11) ?
C21 N3 H3 . . 116.7(11) ?
C22 N4 C26 . . 116.90(11) ?
C29 N5 C30 . . 118.35(10) ?
C29 N5 H5 . . 108.8(10) ?
C30 N5 H5 . . 108.4(10) ?
C6 C1 C2 . . 119.53(11) ?
C6 C1 C7 . . 120.77(11) ?
C2 C1 C7 . . 119.70(11) ?
C3 C2 C1 . . 120.72(11) ?
C3 C2 C13 . . 120.66(11) ?
C1 C2 C13 . . 118.17(11) ?
C2 C3 C4 . . 119.15(11) ?
C2 C3 C9 . . 120.74(11) ?
C4 C3 C9 . . 120.10(11) ?
C5 C4 C3 . . 120.60(11) ?
C5 C4 C21 . . 120.03(11) ?
C3 C4 C21 . . 119.19(11) ?
C4 C5 C6 . . 119.53(11) ?
C4 C5 C11 . . 120.33(11) ?
C6 C5 C11 . . 120.12(11) ?
C1 C6 C5 . . 120.14(11) ?
C1 C6 C29 . . 117.93(11) ?
C5 C6 C29 . . 121.78(11) ?
C1 C7 C8 . . 111.59(11) ?
C1 C7 H7A . . 109.3 ?
C8 C7 H7A . . 109.3 ?
C1 C7 H7B . . 109.3 ?
C8 C7 H7B . . 109.3 ?
H7A C7 H7B . . 108.0 ?
C7 C8 H8A . . 109.5 ?
C7 C8 H8B . . 109.5 ?
H8A C8 H8B . . 109.5 ?
C7 C8 H8C . . 109.5 ?
H8A C8 H8C . . 109.5 ?
H8B C8 H8C . . 109.5 ?
C3 C9 C10 . . 113.32(11) ?
C3 C9 H9A . . 108.9 ?
C10 C9 H9A . . 108.9 ?
C3 C9 H9B . . 108.9 ?
C10 C9 H9B . . 108.9 ?
H9A C9 H9B . . 107.7 ?
C9 C10 H10A . . 109.5 ?
C9 C10 H10B . . 109.5 ?
H10A C10 H10B . . 109.5 ?
C9 C10 H10C . . 109.5 ?
H10A C10 H10C . . 109.5 ?
H10B C10 H10C . . 109.5 ?
C5 C11 C12 . . 113.62(11) ?
C5 C11 H11A . . 108.8 ?
C12 C11 H11A . . 108.8 ?
C5 C11 H11B . . 108.8 ?
C12 C11 H11B . . 108.8 ?
H11A C11 H11B . . 107.7 ?
C11 C12 H12A . . 109.5 ?
C11 C12 H12B . . 109.5 ?
H12A C12 H12B . . 109.5 ?
C11 C12 H12C . . 109.5 ?
H12A C12 H12C . . 109.5 ?
H12B C12 H12C . . 109.5 ?
N1 C13 C2 . . 106.75(10) ?
N1 C13 H13A . . 110.4 ?
C2 C13 H13A . . 110.4 ?
N1 C13 H13B . . 110.4 ?
C2 C13 H13B . . 110.4 ?
H13A C13 H13B . . 108.6 ?
N2 C14 N1 . . 115.60(11) ?
N2 C14 C15 . . 122.67(12) ?
N1 C14 C15 . . 121.72(12) ?
C16 C15 C14 . . 119.04(13) ?
C16 C15 H15 . . 120.5 ?
C14 C15 H15 . . 120.5 ?
C15 C16 C17 . . 118.19(12) ?
C15 C16 C19 . . 120.87(13) ?
C17 C16 C19 . . 120.93(13) ?
C18 C17 C16 . . 119.44(12) ?
C18 C17 H17 . . 120.3 ?
C16 C17 H17 . . 120.3 ?
N2 C18 C17 . . 122.67(13) ?
N2 C18 C20 . . 115.89(12) ?
C17 C18 C20 . . 121.45(12) ?
C16 C19 H19A . . 109.5 ?
C16 C19 H19B . . 109.5 ?
H19A C19 H19B . . 109.5 ?
C16 C19 H19C . . 109.5 ?
H19A C19 H19C . . 109.5 ?
H19B C19 H19C . . 109.5 ?
C18 C20 H20A . . 109.5 ?
C18 C20 H20B . . 109.5 ?
H20A C20 H20B . . 109.5 ?
C18 C20 H20C . . 109.5 ?
H20A C20 H20C . . 109.5 ?
H20B C20 H20C . . 109.5 ?
N3 C21 C4 . . 109.97(10) ?
N3 C21 H21A . . 109.7 ?
C4 C21 H21A . . 109.7 ?
N3 C21 H21B . . 109.7 ?
C4 C21 H21B . . 109.7 ?
H21A C21 H21B . . 108.2 ?
N4 C22 N3 . . 118.97(12) ?
N4 C22 C23 . . 122.97(12) ?
N3 C22 C23 . . 118.03(12) ?
C24 C23 C22 . . 119.43(13) ?
C24 C23 H23 . . 120.3 ?
C22 C23 H23 . . 120.3 ?
C23 C24 C25 . . 117.79(13) ?
C23 C24 C27 . . 121.36(13) ?
C25 C24 C27 . . 120.85(13) ?
C26 C25 C24 . . 119.63(12) ?
C26 C25 H25 . . 120.2 ?
C24 C25 H25 . . 120.2 ?
N4 C26 C25 . . 123.26(12) ?
N4 C26 C28 . . 115.73(12) ?
C25 C26 C28 . . 121.01(12) ?
C24 C27 H27A . . 109.5 ?
C24 C27 H27B . . 109.5 ?
H27A C27 H27B . . 109.5 ?
C24 C27 H27C . . 109.5 ?
H27A C27 H27C . . 109.5 ?
H27B C27 H27C . . 109.5 ?
C26 C28 H28A . . 109.5 ?
C26 C28 H28B . . 109.5 ?
H28A C28 H28B . . 109.5 ?
C26 C28 H28C . . 109.5 ?
H28A C28 H28C . . 109.5 ?
H28B C28 H28C . . 109.5 ?
N5 C29 C6 . . 108.41(10) ?
N5 C29 H29A . . 110.0 ?
C6 C29 H29A . . 110.0 ?
N5 C29 H29B . . 110.0 ?
C6 C29 H29B . . 110.0 ?
H29A C29 H29B . . 108.4 ?
N5 C30 C35 . . 106.05(10) ?
N5 C30 C31 . . 110.47(11) ?
C35 C30 C31 . . 109.58(11) ?
N5 C30 C34 . . 116.39(11) ?
C35 C30 C34 . . 109.43(11) ?
C31 C30 C34 . . 104.86(10) ?
C32 C31 C30 . . 106.29(11) ?
C32 C31 H31A . . 110.5 ?
C30 C31 H31A . . 110.5 ?
C32 C31 H31B . . 110.5 ?
C30 C31 H31B . . 110.5 ?
H31A C31 H31B . . 108.7 ?
C33 C32 C31 . . 104.00(12) ?
C33 C32 H32A . . 111.0 ?
C31 C32 H32A . . 111.0 ?
C33 C32 H32B . . 111.0 ?
C31 C32 H32B . . 111.0 ?
H32A C32 H32B . . 109.0 ?
C32 C33 C34 . . 103.01(12) ?
C32 C33 H33A . . 111.2 ?
C34 C33 H33A . . 111.2 ?
C32 C33 H33B . . 111.2 ?
C34 C33 H33B . . 111.2 ?
H33A C33 H33B . . 109.1 ?
C33 C34 C30 . . 104.58(11) ?
C33 C34 H34A . . 110.8 ?
C30 C34 H34A . . 110.8 ?
C33 C34 H34B . . 110.8 ?
C30 C34 H34B . . 110.8 ?
H34A C34 H34B . . 108.9 ?
O1 C35 C30 . . 113.25(11) ?
O1 C35 H35A . . 108.9 ?
C30 C35 H35A . . 108.9 ?
O1 C35 H35B . . 108.9 ?
C30 C35 H35B . . 108.9 ?
H35A C35 H35B . . 107.7 ?
H1W O1W H2W . . 107.2(18) ?

loop_
_geom_bond_atom_site_label_1
_geom_bond_atom_site_label_2
_geom_bond_site_symmetry_2
_geom_bond_distance
_geom_bond_publ_flag
O1 C35 . 1.4275(16) ?
O1 H1A . 0.874(9) ?
N1 C14 . 1.3779(16) ?
N1 C13 . 1.4685(17) ?
N1 H1 . 0.885(9) ?
N2 C14 . 1.3443(17) ?
N2 C18 . 1.3451(17) ?
N3 C22 . 1.3705(17) ?
N3 C21 . 1.4558(17) ?
N3 H3 . 0.889(9) ?
N4 C22 . 1.3410(17) ?
N4 C26 . 1.3578(17) ?
N5 C29 . 1.4787(16) ?
N5 C30 . 1.4876(16) ?
N5 H5 . 0.896(9) ?
C1 C6 . 1.4039(17) ?
C1 C2 . 1.4080(18) ?
C1 C7 . 1.5243(17) ?
C2 C3 . 1.4041(17) ?
C2 C13 . 1.5155(17) ?
C3 C4 . 1.4067(18) ?
C3 C9 . 1.5177(18) ?
C4 C5 . 1.4037(18) ?
C4 C21 . 1.5219(17) ?
C5 C6 . 1.4120(17) ?
C5 C11 . 1.5197(17) ?
C6 C29 . 1.5172(18) ?
C7 C8 . 1.5284(19) ?
C7 H7A . 0.9900 ?
C7 H7B . 0.9900 ?
C8 H8A . 0.9800 ?
C8 H8B . 0.9800 ?
C8 H8C . 0.9800 ?
C9 C10 . 1.532(2) ?
C9 H9A . 0.9900 ?
C9 H9B . 0.9900 ?
C10 H10A . 0.9800 ?
C10 H10B . 0.9800 ?
C10 H10C . 0.9800 ?
C11 C12 . 1.5333(19) ?
C11 H11A . 0.9900 ?
C11 H11B . 0.9900 ?
C12 H12A . 0.9800 ?
C12 H12B . 0.9800 ?
C12 H12C . 0.9800 ?
C13 H13A . 0.9900 ?
C13 H13B . 0.9900 ?
C14 C15 . 1.4001(18) ?
C15 C16 . 1.3824(18) ?
C15 H15 . 0.9500 ?
C16 C17 . 1.397(2) ?
C16 C19 . 1.500(2) ?
C17 C18 . 1.3837(19) ?
C17 H17 . 0.9500 ?
C18 C20 . 1.5076(19) ?
C19 H19A . 0.9800 ?
C19 H19B . 0.9800 ?
C19 H19C . 0.9800 ?
C20 H20A . 0.9800 ?
C20 H20B . 0.9800 ?
C20 H20C . 0.9800 ?
C21 H21A . 0.9900 ?
C21 H21B . 0.9900 ?
C22 C23 . 1.4093(19) ?
C23 C24 . 1.3744(19) ?
C23 H23 . 0.9500 ?
C24 C25 . 1.401(2) ?
C24 C27 . 1.506(2) ?
C25 C26 . 1.377(2) ?
C25 H25 . 0.9500 ?
C26 C28 . 1.5046(19) ?
C27 H27A . 0.9800 ?
C27 H27B . 0.9800 ?
C27 H27C . 0.9800 ?
C28 H28A . 0.9800 ?
C28 H28B . 0.9800 ?
C28 H28C . 0.9800 ?
C29 H29A . 0.9900 ?
C29 H29B . 0.9900 ?
C30 C35 . 1.5310(18) ?
C30 C31 . 1.5548(18) ?
C30 C34 . 1.5556(18) ?
C31 C32 . 1.531(2) ?
C31 H31A . 0.9900 ?
C31 H31B . 0.9900 ?
C32 C33 . 1.522(2) ?
C32 H32A . 0.9900 ?
C32 H32B . 0.9900 ?
C33 C34 . 1.525(2) ?
C33 H33A . 0.9900 ?
C33 H33B . 0.9900 ?
C34 H34A . 0.9900 ?
C34 H34B . 0.9900 ?
C35 H35A . 0.9900 ?
C35 H35B . 0.9900 ?
O1W H1W . 0.861(9) ?
O1W H2W . 0.871(9) ?

loop_
_geom_hbond_atom_site_label_D
_geom_hbond_atom_site_label_H
_geom_hbond_atom_site_label_A
_geom_hbond_site_symmetry_A
_geom_hbond_distance_DH
_geom_hbond_distance_HA
_geom_hbond_distance_DA
_geom_hbond_angle_DHA
_geom_hbond_publ_flag
O1W H2W N5 . 0.871(9) 1.933(10) 2.8018(14) 175(2) y
O1W H1W N2 3_565 0.861(9) 2.034(10) 2.8780(15) 166.4(18) y
O1 H1A O1W 3_565 0.874(9) 1.827(10) 2.6993(14) 175.6(19) y
N5 H5 O1W 3_565 0.896(9) 2.519(11) 3.3302(14) 150.9(13) y
N3 H3 O1 3_565 0.889(9) 2.053(10) 2.9115(15) 162.1(15) y
N1 H1 O1W 3_565 0.885(9) 2.495(12) 3.2618(16) 145.3(14) y
C32 H32B Cg1 3_555 0.99 2.69 3.666(2) 169 y
C25 H25 Cg2 1_655 0.95 2.84 3.728(2) 156 y

loop_
_geom_torsion_atom_site_label_1
_geom_torsion_atom_site_label_2
_geom_torsion_atom_site_label_3
_geom_torsion_atom_site_label_4
_geom_torsion_site_symmetry_1
_geom_torsion_site_symmetry_2
_geom_torsion_site_symmetry_3
_geom_torsion_site_symmetry_4
_geom_torsion
_geom_torsion_publ_flag
C6 C1 C2 C3 . . . . 3.01(18) ?
C7 C1 C2 C3 . . . . -176.05(11) ?
C6 C1 C2 C13 . . . . -169.44(11) ?
C7 C1 C2 C13 . . . . 11.50(17) ?
C1 C2 C3 C4 . . . . 1.77(18) ?
C13 C2 C3 C4 . . . . 174.02(11) ?
C1 C2 C3 C9 . . . . -176.97(11) ?
C13 C2 C3 C9 . . . . -4.72(18) ?
C2 C3 C4 C5 . . . . -5.90(18) ?
C9 C3 C4 C5 . . . . 172.84(11) ?
C2 C3 C4 C21 . . . . 178.94(11) ?
C9 C3 C4 C21 . . . . -2.32(18) ?
C3 C4 C5 C6 . . . . 5.22(18) ?
C21 C4 C5 C6 . . . . -179.67(11) ?
C3 C4 C5 C11 . . . . -173.26(11) ?
C21 C4 C5 C11 . . . . 1.85(18) ?
C2 C1 C6 C5 . . . . -3.71(18) ?
C7 C1 C6 C5 . . . . 175.34(11) ?
C2 C1 C6 C29 . . . . 171.98(11) ?
C7 C1 C6 C29 . . . . -8.97(17) ?
C4 C5 C6 C1 . . . . -0.36(18) ?
C11 C5 C6 C1 . . . . 178.12(11) ?
C4 C5 C6 C29 . . . . -175.88(11) ?
C11 C5 C6 C29 . . . . 2.60(18) ?
C6 C1 C7 C8 . . . . -93.07(14) ?
C2 C1 C7 C8 . . . . 85.97(14) ?
C2 C3 C9 C10 . . . . -88.30(15) ?
C4 C3 C9 C10 . . . . 92.98(15) ?
C4 C5 C11 C12 . . . . -94.72(14) ?
C6 C5 C11 C12 . . . . 86.81(15) ?
C14 N1 C13 C2 . . . . -148.51(12) ?
C3 C2 C13 N1 . . . . -95.00(13) ?
C1 C2 C13 N1 . . . . 77.45(14) ?
C18 N2 C14 N1 . . . . 177.18(11) ?
C18 N2 C14 C15 . . . . -2.14(18) ?
C13 N1 C14 N2 . . . . 154.81(12) ?
C13 N1 C14 C15 . . . . -25.87(18) ?
N2 C14 C15 C16 . . . . 0.36(19) ?
N1 C14 C15 C16 . . . . -178.91(12) ?
C14 C15 C16 C17 . . . . 1.31(19) ?
C14 C15 C16 C19 . . . . -177.57(14) ?
C15 C16 C17 C18 . . . . -1.2(2) ?
C19 C16 C17 C18 . . . . 177.68(14) ?
C14 N2 C18 C17 . . . . 2.26(18) ?
C14 N2 C18 C20 . . . . -177.50(11) ?
C16 C17 C18 N2 . . . . -0.6(2) ?
C16 C17 C18 C20 . . . . 179.14(13) ?
C22 N3 C21 C4 . . . . -139.10(13) ?
C5 C4 C21 N3 . . . . -84.62(14) ?
C3 C4 C21 N3 . . . . 90.57(14) ?
C26 N4 C22 N3 . . . . -178.80(11) ?
C26 N4 C22 C23 . . . . -0.68(18) ?
C21 N3 C22 N4 . . . . -0.42(19) ?
C21 N3 C22 C23 . . . . -178.64(12) ?
N4 C22 C23 C24 . . . . -0.8(2) ?
N3 C22 C23 C24 . . . . 177.36(12) ?
C22 C23 C24 C25 . . . . 1.3(2) ?
C22 C23 C24 C27 . . . . -178.42(14) ?
C23 C24 C25 C26 . . . . -0.4(2) ?
C27 C24 C25 C26 . . . . 179.31(14) ?
C22 N4 C26 C25 . . . . 1.63(19) ?
C22 N4 C26 C28 . . . . -178.68(12) ?
C24 C25 C26 N4 . . . . -1.1(2) ?
C24 C25 C26 C28 . . . . 179.23(13) ?
C30 N5 C29 C6 . . . . 168.54(10) ?
C1 C6 C29 N5 . . . . -74.81(14) ?
C5 C6 C29 N5 . . . . 100.80(13) ?
C29 N5 C30 C35 . . . . -170.13(10) ?
C29 N5 C30 C31 . . . . 71.21(14) ?
C29 N5 C30 C34 . . . . -48.19(15) ?
N5 C30 C31 C32 . . . . -122.98(12) ?
C35 C30 C31 C32 . . . . 120.53(13) ?
C34 C30 C31 C32 . . . . 3.17(15) ?
C30 C31 C32 C33 . . . . -27.13(16) ?
C31 C32 C33 C34 . . . . 40.92(15) ?
C32 C33 C34 C30 . . . . -38.95(15) ?
N5 C30 C34 C33 . . . . 144.32(12) ?
C35 C30 C34 C33 . . . . -95.53(13) ?
C31 C30 C34 C33 . . . . 21.93(14) ?
N5 C30 C35 O1 . . . . 67.44(13) ?
C31 C30 C35 O1 . . . . -173.32(11) ?
C34 C30 C35 O1 . . . . -58.86(14) ?

_cod_database_fobs_code 2243604
